data_9004893
loop_
_publ_author_name
'Locock, A. J.'
'Burns, P. C.'
'Flynn, M.'

_publ_section_title
;
 Divalent transition metals and magnesium in structures
 that contain the autunite-type sheet
 Sample: NiUP10
;
_journal_name_full 'The Canadian Mineralogist'
_journal_page_first 1699
_journal_page_last 1718
_journal_paper_doi 10.2113/gscanmin.42.6.1699
_journal_volume 42
_journal_year 2004
_chemical_formula_structural Ni[UO2PO4]2(H2O)10
_chemical_formula_sum 'H20 Ni O22 P2 U2'
_space_group_IT_number 14
_symmetry_space_group_name_Hall '-P 2yn'
_symmetry_space_group_name_H-M 'P 1 21/n 1'
_cell_angle_alpha 90
_cell_angle_beta 90.418
_cell_angle_gamma 90
_cell_formula_units_Z 2
_cell_length_a 6.9506
_cell_length_b 19.8215
_cell_length_c 6.9711
_cell_volume 960.392
_database_code_amcsd 0005989
_exptl_crystal_density_diffrn 3.350
_cod_original_formula_sum 'Ni U2 P2 O22 H20'
_cod_database_code 9004893
_amcsd_formula_title Ni[UO2PO4]2(H2O)10

loop_
_space_group_symop_operation_xyz
x,y,z
1/2+x,1/2-y,1/2+z
1/2-x,1/2+y,1/2-z
-x,-y,-z

loop_
_atom_site_label
_atom_site_fract_x
_atom_site_fract_y
_atom_site_fract_z
_atom_site_U_iso_or_equiv
_atom_site_type_symbol
_atom_site_attached_hydrogens
Ni 0.00000 0.00000 0.00000 0.02000 Ni 0
U 0.05170 0.20830 0.52190 0.00900 U 0
P -0.44570 0.25180 0.52580 0.01100 P 0
O1 0.37840 0.20800 0.56910 0.02000 O 0
O2 0.01490 0.20370 0.84970 0.01700 O 0
O3 0.09680 0.20110 0.19610 0.01800 O 0
O4 0.05650 0.11810 0.52520 0.01900 O 0
O5 0.04630 0.29780 0.51820 0.01900 O 0
O6 -0.27460 0.20450 0.48790 0.01800 O 0
Wat1 0.22640 0.06800 0.06750 0.02800 O 2
Wat2 -0.08860 0.00470 0.27780 0.03000 O 2
Wat3 -0.02440 0.41690 0.25890 0.03400 O 2
Wat4 0.06700 0.42760 0.85450 0.05100 O 2
Wat5 -0.17180 0.08120 -0.05880 0.02900 O 2

loop_
_cod_changelog_entry_id
_cod_changelog_entry_author
_cod_changelog_entry_date
_cod_changelog_entry_text
1
;cod-tools version 3.8.0
Id: cif_guess_AMCSD_atom_types 9574 2023-05-10 09:00:05Z saulius
;
2023-05-10T18:49:40+03:00
;Derived atom types and hydrogen counts
from atom names that follow the AMCSD naming convention
(Wat == water, O-H == hydroxyl).
;

loop_
_cod_related_entry_id
_cod_related_entry_database
_cod_related_entry_code
1 AMCSD 0005989
